data_1558546
loop_
_publ_author_name
'Hooper, Thomas'
'Brown, Ryan'
'Rekhroukh, Feriel'
'Gar\,con, Mart\'i'
'White, Andrew J. P.'
'Costa, Paulo J.'
'Crimmin, Mark Richard'

_publ_section_title
;
 Catalyst Control of Selectivity in the C--O Bond Alumination of Biomass
 Derived Furans
;
_journal_name_full 'Chemical Science'
_journal_paper_doi 10.1039/D0SC01918F
_journal_year 2020
_chemical_formula_moiety 'C34 H49 Al N2 O'
_chemical_formula_sum 'C34 H49 Al N2 O'
_chemical_formula_weight 528.73
_chemical_properties_physical Air-sensitive,Moisture-sensitive
_space_group_crystal_system monoclinic
_space_group_IT_number 14
_space_group_name_Hall '-P 2ybc'
_space_group_name_H-M_alt 'P 1 21/c 1'
_atom_sites_solution_hydrogens geom
_audit_creation_date 2019-06-14
_audit_creation_method
;
Olex2 1.2
(compiled 2018.05.29 svn.r3508 for OlexSys, GUI svn.r5506)
;
_audit_update_record
;
2019-12-19 deposited with the CCDC.	2020-07-06 downloaded from the CCDC.
;
_cell_angle_alpha 90
_cell_angle_beta 98.845(3)
_cell_angle_gamma 90
_cell_formula_units_Z 4
_cell_length_a 14.3190(4)
_cell_length_b 9.8459(3)
_cell_length_c 23.1130(7)
_cell_measurement_reflns_used 3141
_cell_measurement_temperature 173.00(14)
_cell_measurement_theta_max 28.2130
_cell_measurement_theta_min 2.6200
_cell_volume 3219.80(17)
_computing_cell_refinement 'CrysAlisPro 1.171.38.43 (Rigaku OD, 2015)'
_computing_data_collection 'CrysAlisPro 1.171.38.43 (Rigaku OD, 2015)'
_computing_data_reduction 'CrysAlisPro 1.171.38.43 (Rigaku OD, 2015)'
_computing_molecular_graphics 'Olex2 (Dolomanov et al., 2009)'
_computing_publication_material 'Olex2 (Dolomanov et al., 2009)'
_computing_structure_refinement 'ShelXL (Sheldrick, 2015)'
_diffrn_ambient_environment N~2~
_diffrn_ambient_temperature 173.00(14)
_diffrn_detector 'CCD plate'
_diffrn_detector_area_resol_mean 16.0382
_diffrn_detector_type Eos
_diffrn_measured_fraction_theta_full 0.986
_diffrn_measured_fraction_theta_max 0.809
_diffrn_measurement_details
;
List of Runs (angles in degrees, time in seconds):

  # Type    Start    End  Width  t~exp~   \w     \q     \k     \f   Frames
#--------------------------------------------------------------------------
  1  \w     44.00  71.00   1.00   37.80    --   14.27 178.00  60.00   27
  2  \w     23.00  82.00   1.00   37.80    --   14.27  57.00 -90.00   59
  3  \w      3.00  86.00   1.00   37.80    --   14.27  19.00-120.00   83
;
_diffrn_measurement_device 'four-circle diffractometer'
_diffrn_measurement_device_type 'Xcalibur, Eos'
_diffrn_measurement_method '\w scans'
_diffrn_orient_matrix_type 'CrysAlisPro convention (1999,Acta A55,543-557)'
_diffrn_orient_matrix_UB_11 -0.0323522000
_diffrn_orient_matrix_UB_12 -0.0395112000
_diffrn_orient_matrix_UB_13 0.0132362000
_diffrn_orient_matrix_UB_21 0.0295499000
_diffrn_orient_matrix_UB_22 0.0061595000
_diffrn_orient_matrix_UB_23 0.0274746000
_diffrn_orient_matrix_UB_31 -0.0243399000
_diffrn_orient_matrix_UB_32 0.0599138000
_diffrn_orient_matrix_UB_33 0.0059236000
_diffrn_radiation_monochromator graphite
_diffrn_radiation_probe x-ray
_diffrn_radiation_type MoK\a
_diffrn_radiation_wavelength 0.71073
_diffrn_reflns_av_R_equivalents 0.0293
_diffrn_reflns_av_unetI/netI 0.0533
_diffrn_reflns_Laue_measured_fraction_full 0.986
_diffrn_reflns_Laue_measured_fraction_max 0.809
_diffrn_reflns_limit_h_max 17
_diffrn_reflns_limit_h_min -18
_diffrn_reflns_limit_k_max 8
_diffrn_reflns_limit_k_min -12
_diffrn_reflns_limit_l_max 30
_diffrn_reflns_limit_l_min -19
_diffrn_reflns_number 11110
_diffrn_reflns_point_group_measured_fraction_full 0.986
_diffrn_reflns_point_group_measured_fraction_max 0.809
_diffrn_reflns_theta_full 25.242
_diffrn_reflns_theta_max 28.300
_diffrn_reflns_theta_min 2.599
_diffrn_source 'fine-focus sealed X-ray tube'
_diffrn_source_type 'Enhance (Mo) X-ray Source'
_exptl_absorpt_coefficient_mu 0.090
_exptl_absorpt_correction_T_max 0.992
_exptl_absorpt_correction_T_min 0.973
_exptl_absorpt_correction_type analytical
_exptl_absorpt_process_details
;
CrysAlisPro 1.171.38.43 (Rigaku Oxford Diffraction, 2015)
Analytical numeric absorption correction using a multifaceted crystal
			model based on expressions derived by R.C. Clark & J.S. Reid.
(Clark, R. C. & Reid, J. S. (1995). Acta Cryst. A51, 887-897)
Empirical absorption correction using spherical harmonics,
 implemented in SCALE3 ABSPACK scaling algorithm.
;
_exptl_crystal_colour colourless
_exptl_crystal_colour_primary colourless
_exptl_crystal_density_diffrn 1.091
_exptl_crystal_description block
_exptl_crystal_F_000 1152
_exptl_crystal_recrystallization_method 'Re-crystallisation from solvent: heptane'
_exptl_crystal_size_max 0.417
_exptl_crystal_size_mid 0.269
_exptl_crystal_size_min 0.081
_refine_diff_density_max 0.316
_refine_diff_density_min -0.260
_refine_diff_density_rms 0.042
_refine_ls_extinction_method none
_refine_ls_goodness_of_fit_ref 1.018
_refine_ls_hydrogen_treatment constr
_refine_ls_matrix_type full
_refine_ls_number_parameters 353
_refine_ls_number_reflns 6469
_refine_ls_number_restraints 0
_refine_ls_restrained_S_all 1.018
_refine_ls_R_factor_all 0.0690
_refine_ls_R_factor_gt 0.0466
_refine_ls_shift/su_max 0.001
_refine_ls_shift/su_mean 0.000
_refine_ls_structure_factor_coef Fsqd
_refine_ls_weighting_details 'w=1/[\s^2^(Fo^2^)+(0.0476P)^2^+1.1696P] where P=(Fo^2^+2Fc^2^)/3'
_refine_ls_weighting_scheme calc
_refine_ls_wR_factor_gt 0.1065
_refine_ls_wR_factor_ref 0.1186
_reflns_Friedel_coverage 0.000
_reflns_number_gt 4913
_reflns_number_total 6469
_reflns_threshold_expression 'I > 2\s(I)'
_cod_data_source_file d0sc01918f3.cif
_cod_data_source_block 5f
_cod_original_cell_volume 3219.79(16)
_cod_database_code 1558546
_shelx_shelxl_version_number 2018/3
_chemical_oxdiff_formula 'C34 H49 Al N2 O'
_chemical_oxdiff_usercomment TH431
_shelx_space_group_comment
;
The symmetry employed for this shelxl refinement is uniquely defined
by the following loop, which should always be used as a source of
symmetry information in preference to the above space-group names.
They are only intended as comments.
;
_reflns_odcompleteness_completeness 98.76
_reflns_odcompleteness_iscentric 1
_reflns_odcompleteness_theta 24.97
_olex2_refinement_description
;
1. Fixed Uiso
 At 1.2 times of:
  All C(H) groups, All C(H,H) groups
 At 1.5 times of:
  All C(H,H,H) groups
2.a Ternary CH refined with riding coordinates:
 C12(H12), C15(H15), C24(H24), C27(H27)
2.b Secondary CH2 refined with riding coordinates:
 C32(H32A,H32B), C33(H33A,H33B), C34(H34A,H34B)
2.c Aromatic/amide H refined with riding coordinates:
 C2(H2), C8(H8), C9(H9), C10(H10), C20(H20), C21(H21), C22(H22), C30(H30),
 C31(H31)
2.d Idealised Me refined as rotating group:
 C4(H4A,H4B,H4C), C5(H5A,H5B,H5C), C13(H13A,H13B,H13C), C14(H14A,H14B,H14C),
 C16(H16A,H16B,H16C), C17(H17A,H17B,H17C), C25(H25A,H25B,H25C), C26(H26A,H26B,
 H26C), C28(H28A,H28B,H28C), C29(H29A,H29B,H29C)
;
_olex2_submission_special_instructions 'No special instructions were received'
_oxdiff_exptl_absorpt_empirical_details
;
Empirical correction (ABSPACK) includes:
- Absorption correction using spherical harmonics
- Frame scaling
;
_oxdiff_exptl_absorpt_empirical_full_max 1.123
_oxdiff_exptl_absorpt_empirical_full_min 0.870

loop_
_space_group_symop_operation_xyz
'x, y, z'
'-x, y+1/2, -z+1/2'
'-x, -y, -z'
'x, -y-1/2, z-1/2'

loop_
_atom_site_label
_atom_site_type_symbol
_atom_site_fract_x
_atom_site_fract_y
_atom_site_fract_z
_atom_site_U_iso_or_equiv
_atom_site_adp_type
_atom_site_occupancy
_atom_site_site_symmetry_order
_atom_site_calc_flag
_atom_site_refinement_flags_posn
_atom_site_refinement_flags_adp
_atom_site_refinement_flags_occupancy
_atom_site_disorder_assembly
_atom_site_disorder_group
Al1 Al 0.21885(3) 0.66144(5) 0.36028(2) 0.02072(13) Uani 1 1 d . . . . .
O35 O 0.28062(8) 0.51553(12) 0.37988(5) 0.0293(3) Uani 1 1 d . . . . .
N1 N 0.22153(10) 0.69606(15) 0.27954(6) 0.0238(3) Uani 1 1 d . . . . .
N3 N 0.28948(9) 0.81837(14) 0.38915(6) 0.0194(3) Uani 1 1 d . . . . .
C1 C 0.24817(12) 0.81463(18) 0.25893(7) 0.0268(4) Uani 1 1 d . . . . .
C2 C 0.28500(12) 0.92152(18) 0.29496(7) 0.0263(4) Uani 1 1 d . . . . .
H2 H 0.294435 1.002758 0.276158 0.032 Uiso 1 1 calc R . . . .
C3 C 0.30947(11) 0.92152(17) 0.35586(7) 0.0222(4) Uani 1 1 d . . . . .
C4 C 0.24073(16) 0.8378(2) 0.19369(8) 0.0439(5) Uani 1 1 d . . . . .
H4A H 0.285626 0.905719 0.186418 0.066 Uiso 1 1 calc GR . . . .
H4B H 0.178043 0.867983 0.178357 0.066 Uiso 1 1 calc GR . . . .
H4C H 0.253793 0.754519 0.174894 0.066 Uiso 1 1 calc GR . . . .
C5 C 0.36317(13) 1.04336(18) 0.38298(8) 0.0308(4) Uani 1 1 d . . . . .
H5A H 0.366096 1.040280 0.424734 0.046 Uiso 1 1 calc GR . . . .
H5B H 0.331508 1.124920 0.368034 0.046 Uiso 1 1 calc GR . . . .
H5C H 0.426092 1.042422 0.373434 0.046 Uiso 1 1 calc GR . . . .
C6 C 0.19465(13) 0.58570(18) 0.23844(7) 0.0287(4) Uani 1 1 d . . . . .
C7 C 0.10038(14) 0.57465(19) 0.21073(8) 0.0341(4) Uani 1 1 d . . . . .
C8 C 0.07835(16) 0.4689(2) 0.17057(9) 0.0454(5) Uani 1 1 d . . . . .
H8 H 0.016606 0.459694 0.151475 0.054 Uiso 1 1 calc R . . . .
C9 C 0.14598(18) 0.3783(2) 0.15869(9) 0.0513(6) Uani 1 1 d . . . . .
H9 H 0.130046 0.309913 0.131204 0.062 Uiso 1 1 calc R . . . .
C10 C 0.23740(16) 0.3890(2) 0.18753(9) 0.0437(5) Uani 1 1 d . . . . .
H10 H 0.282346 0.326072 0.179784 0.052 Uiso 1 1 calc R . . . .
C11 C 0.26382(13) 0.49217(19) 0.22809(8) 0.0318(4) Uani 1 1 d . . . . .
C12 C 0.02227(14) 0.6691(2) 0.22233(9) 0.0430(5) Uani 1 1 d . . . . .
H12 H 0.049348 0.735368 0.251834 0.052 Uiso 1 1 calc R . . . .
C13 C -0.02078(19) 0.7475(3) 0.16700(11) 0.0704(8) Uani 1 1 d . . . . .
H13A H 0.028111 0.796773 0.151954 0.106 Uiso 1 1 calc GR . . . .
H13B H -0.067534 0.809935 0.176621 0.106 Uiso 1 1 calc GR . . . .
H13C H -0.049784 0.684612 0.137910 0.106 Uiso 1 1 calc GR . . . .
C14 C -0.05600(15) 0.5918(3) 0.24666(11) 0.0564(6) Uani 1 1 d . . . . .
H14A H -0.085012 0.528132 0.217917 0.085 Uiso 1 1 calc GR . . . .
H14B H -0.102690 0.654865 0.255840 0.085 Uiso 1 1 calc GR . . . .
H14C H -0.029362 0.543831 0.281486 0.085 Uiso 1 1 calc GR . . . .
C15 C 0.36556(13) 0.4994(2) 0.25897(8) 0.0344(4) Uani 1 1 d . . . . .
H15 H 0.367260 0.564095 0.291348 0.041 Uiso 1 1 calc R . . . .
C16 C 0.40030(19) 0.3642(2) 0.28516(12) 0.0643(7) Uani 1 1 d . . . . .
H16A H 0.356879 0.330818 0.309598 0.096 Uiso 1 1 calc GR . . . .
H16B H 0.461542 0.375727 0.308188 0.096 Uiso 1 1 calc GR . . . .
H16C H 0.404504 0.300294 0.254290 0.096 Uiso 1 1 calc GR . . . .
C17 C 0.43150(17) 0.5536(3) 0.21831(11) 0.0670(8) Uani 1 1 d . . . . .
H17A H 0.428115 0.495715 0.184614 0.101 Uiso 1 1 calc GR . . . .
H17B H 0.495166 0.555080 0.238710 0.101 Uiso 1 1 calc GR . . . .
H17C H 0.412654 0.643943 0.206027 0.101 Uiso 1 1 calc GR . . . .
C18 C 0.32983(11) 0.81438(16) 0.45062(7) 0.0208(3) Uani 1 1 d . . . . .
C19 C 0.42294(11) 0.76770(17) 0.46628(7) 0.0236(4) Uani 1 1 d . . . . .
C20 C 0.45642(13) 0.74985(18) 0.52572(8) 0.0303(4) Uani 1 1 d . . . . .
H20 H 0.517377 0.717076 0.537147 0.036 Uiso 1 1 calc R . . . .
C21 C 0.40121(14) 0.7797(2) 0.56786(8) 0.0356(4) Uani 1 1 d . . . . .
H21 H 0.424579 0.765609 0.607211 0.043 Uiso 1 1 calc R . . . .
C22 C 0.31136(13) 0.83039(19) 0.55167(8) 0.0328(4) Uani 1 1 d . . . . .
H22 H 0.275372 0.853082 0.580496 0.039 Uiso 1 1 calc R . . . .
C23 C 0.27335(11) 0.84836(18) 0.49310(7) 0.0250(4) Uani 1 1 d . . . . .
C24 C 0.48876(12) 0.73877(19) 0.42187(8) 0.0292(4) Uani 1 1 d . . . . .
H24 H 0.456359 0.765613 0.383094 0.035 Uiso 1 1 calc R . . . .
C25 C 0.51278(13) 0.5878(2) 0.41979(9) 0.0391(5) Uani 1 1 d . . . . .
H25A H 0.543855 0.559084 0.457578 0.059 Uiso 1 1 calc GR . . . .
H25B H 0.553871 0.573109 0.391248 0.059 Uiso 1 1 calc GR . . . .
H25C H 0.455715 0.536491 0.409224 0.059 Uiso 1 1 calc GR . . . .
C26 C 0.57940(13) 0.8226(2) 0.43554(10) 0.0445(5) Uani 1 1 d . . . . .
H26A H 0.563518 0.916848 0.438308 0.067 Uiso 1 1 calc GR . . . .
H26B H 0.616837 0.810562 0.404849 0.067 Uiso 1 1 calc GR . . . .
H26C H 0.614720 0.792961 0.472046 0.067 Uiso 1 1 calc GR . . . .
C27 C 0.17475(12) 0.9085(2) 0.47733(8) 0.0321(4) Uani 1 1 d . . . . .
H27 H 0.152197 0.887310 0.436114 0.039 Uiso 1 1 calc R . . . .
C28 C 0.17799(14) 1.0633(2) 0.48363(10) 0.0451(5) Uani 1 1 d . . . . .
H28A H 0.200383 1.086919 0.523663 0.068 Uiso 1 1 calc GR . . . .
H28B H 0.115731 1.099849 0.472185 0.068 Uiso 1 1 calc GR . . . .
H28C H 0.219901 1.100268 0.458999 0.068 Uiso 1 1 calc GR . . . .
C29 C 0.10402(14) 0.8491(2) 0.51358(10) 0.0487(6) Uani 1 1 d . . . . .
H29A H 0.109955 0.751975 0.514726 0.073 Uiso 1 1 calc GR . . . .
H29B H 0.041041 0.873403 0.496116 0.073 Uiso 1 1 calc GR . . . .
H29C H 0.116604 0.884562 0.552693 0.073 Uiso 1 1 calc GR . . . .
C30 C 0.09172(12) 0.65341(19) 0.37954(8) 0.0287(4) Uani 1 1 d . . . . .
H30 H 0.049207 0.716421 0.360610 0.034 Uiso 1 1 calc R . . . .
C31 C 0.05724(12) 0.5694(2) 0.41639(8) 0.0354(5) Uani 1 1 d . . . . .
H31 H -0.007631 0.575216 0.416198 0.042 Uiso 1 1 calc R . . . .
C32 C 0.10766(13) 0.4667(2) 0.45811(9) 0.0396(5) Uani 1 1 d . . . . .
H32A H 0.087108 0.377453 0.443647 0.047 Uiso 1 1 calc R . . . .
H32B H 0.085388 0.478552 0.495360 0.047 Uiso 1 1 calc R . . . .
C33 C 0.21527(13) 0.4649(2) 0.47033(8) 0.0361(5) Uani 1 1 d . . . . .
H33A H 0.236960 0.556237 0.480915 0.043 Uiso 1 1 calc R . . . .
H33B H 0.234613 0.407372 0.504105 0.043 Uiso 1 1 calc R . . . .
C34 C 0.26568(13) 0.4162(2) 0.42074(8) 0.0348(4) Uani 1 1 d . . . . .
H34A H 0.326441 0.378719 0.437629 0.042 Uiso 1 1 calc R . . . .
H34B H 0.228927 0.343165 0.400261 0.042 Uiso 1 1 calc R . . . .

loop_
_atom_site_aniso_label
_atom_site_aniso_U_11
_atom_site_aniso_U_22
_atom_site_aniso_U_33
_atom_site_aniso_U_23
_atom_site_aniso_U_13
_atom_site_aniso_U_12
Al1 0.0215(2) 0.0205(3) 0.0200(3) 0.0015(2) 0.00263(19) -0.0007(2)
O35 0.0322(6) 0.0259(7) 0.0307(7) 0.0070(6) 0.0084(5) 0.0037(6)
N1 0.0281(7) 0.0229(7) 0.0197(7) 0.0006(6) 0.0010(6) -0.0015(6)
N3 0.0187(6) 0.0207(7) 0.0186(7) -0.0002(6) 0.0018(5) 0.0008(6)
C1 0.0300(9) 0.0258(9) 0.0239(9) 0.0035(8) 0.0021(7) 0.0005(8)
C2 0.0320(9) 0.0217(9) 0.0245(9) 0.0059(7) 0.0024(7) -0.0016(8)
C3 0.0201(8) 0.0197(8) 0.0271(9) 0.0008(7) 0.0047(7) 0.0018(7)
C4 0.0696(14) 0.0360(11) 0.0245(10) 0.0049(9) 0.0016(10) -0.0121(11)
C5 0.0380(10) 0.0238(9) 0.0302(10) -0.0003(8) 0.0036(8) -0.0056(8)
C6 0.0428(10) 0.0251(9) 0.0181(8) 0.0021(7) 0.0047(8) -0.0069(8)
C7 0.0452(11) 0.0297(10) 0.0253(9) 0.0018(8) -0.0011(8) -0.0079(9)
C8 0.0559(13) 0.0418(12) 0.0354(11) -0.0044(10) -0.0027(10) -0.0175(11)
C9 0.0757(16) 0.0416(13) 0.0386(12) -0.0144(10) 0.0149(12) -0.0212(12)
C10 0.0624(14) 0.0331(11) 0.0407(12) -0.0082(10) 0.0241(11) -0.0087(11)
C11 0.0464(11) 0.0271(10) 0.0245(9) 0.0009(8) 0.0137(8) -0.0044(9)
C12 0.0413(11) 0.0379(11) 0.0430(12) -0.0022(10) -0.0150(9) -0.0019(10)
C13 0.0760(17) 0.0563(16) 0.0647(17) 0.0073(14) -0.0343(14) 0.0038(14)
C14 0.0382(12) 0.0577(15) 0.0699(16) -0.0134(13) -0.0024(11) -0.0050(11)
C15 0.0437(11) 0.0318(10) 0.0307(10) -0.0004(9) 0.0151(8) 0.0029(9)
C16 0.0712(17) 0.0430(14) 0.0791(18) 0.0061(13) 0.0125(14) 0.0162(13)
C17 0.0543(14) 0.098(2) 0.0522(15) 0.0070(15) 0.0178(12) -0.0213(15)
C18 0.0239(8) 0.0177(8) 0.0205(8) -0.0003(7) 0.0019(6) -0.0024(7)
C19 0.0245(8) 0.0196(8) 0.0261(9) -0.0002(7) 0.0017(7) -0.0022(7)
C20 0.0305(9) 0.0260(9) 0.0315(10) 0.0013(8) -0.0048(8) 0.0026(8)
C21 0.0509(12) 0.0337(11) 0.0201(9) 0.0018(8) -0.0008(8) 0.0006(10)
C22 0.0442(11) 0.0310(10) 0.0252(9) -0.0027(8) 0.0119(8) -0.0007(9)
C23 0.0285(9) 0.0232(9) 0.0240(9) -0.0026(7) 0.0065(7) -0.0024(7)
C24 0.0229(8) 0.0343(10) 0.0302(10) 0.0038(8) 0.0039(7) 0.0047(8)
C25 0.0324(10) 0.0371(11) 0.0496(12) -0.0062(10) 0.0121(9) 0.0058(9)
C26 0.0322(10) 0.0452(13) 0.0576(14) 0.0065(11) 0.0119(9) -0.0040(10)
C27 0.0274(9) 0.0376(11) 0.0329(10) -0.0065(9) 0.0098(8) 0.0018(8)
C28 0.0366(11) 0.0393(12) 0.0612(14) 0.0026(11) 0.0137(10) 0.0093(10)
C29 0.0397(11) 0.0502(14) 0.0620(14) -0.0089(12) 0.0263(10) -0.0036(10)
C30 0.0238(8) 0.0297(10) 0.0322(10) -0.0004(8) 0.0034(7) 0.0020(8)
C31 0.0245(9) 0.0418(12) 0.0416(11) 0.0010(10) 0.0104(8) -0.0041(9)
C32 0.0426(11) 0.0420(12) 0.0377(11) 0.0078(10) 0.0178(9) -0.0044(10)
C33 0.0435(11) 0.0370(11) 0.0273(10) 0.0084(9) 0.0036(8) -0.0016(9)
C34 0.0356(10) 0.0300(10) 0.0392(11) 0.0124(9) 0.0074(8) 0.0050(9)

loop_
_atom_type_symbol
_atom_type_description
_atom_type_scat_dispersion_real
_atom_type_scat_dispersion_imag
_atom_type_scat_source
C C 0.0033 0.0016 'International Tables Vol C Tables 4.2.6.8 and 6.1.1.4'
H H 0.0000 0.0000 'International Tables Vol C Tables 4.2.6.8 and 6.1.1.4'
N N 0.0061 0.0033 'International Tables Vol C Tables 4.2.6.8 and 6.1.1.4'
O O 0.0106 0.0060 'International Tables Vol C Tables 4.2.6.8 and 6.1.1.4'
Al Al 0.0645 0.0514 'International Tables Vol C Tables 4.2.6.8 and 6.1.1.4'

loop_
_exptl_crystal_face_index_h
_exptl_crystal_face_index_k
_exptl_crystal_face_index_l
_exptl_crystal_face_perp_dist
-1 0 -5 0.0886
1 0 5 0.0886
-5 5 4 0.1558
5 -5 -4 0.1558
-2 0 5 0.0345
2 0 -5 0.0462
-3 0 5 0.0391
5 2 2 0.1181
-2 -5 -5 0.2040
5 -3 -2 0.1431
0 5 -1 0.1872

loop_
_geom_angle_atom_site_label_1
_geom_angle_atom_site_label_2
_geom_angle_atom_site_label_3
_geom_angle
_geom_angle_site_symmetry_1
_geom_angle_site_symmetry_3
_geom_angle_publ_flag
O35 Al1 N1 108.81(6) . . ?
O35 Al1 N3 111.24(6) . . ?
O35 Al1 C30 111.71(7) . . ?
N1 Al1 N3 96.21(6) . . ?
N1 Al1 C30 113.15(7) . . ?
N3 Al1 C30 114.69(7) . . ?
C34 O35 Al1 129.75(11) . . ?
C1 N1 Al1 123.72(12) . . ?
C1 N1 C6 118.68(14) . . ?
C6 N1 Al1 117.59(11) . . ?
C3 N3 Al1 124.37(11) . . ?
C3 N3 C18 119.89(13) . . ?
C18 N3 Al1 115.48(10) . . ?
N1 C1 C2 123.23(16) . . ?
N1 C1 C4 120.43(16) . . ?
C2 C1 C4 116.33(16) . . ?
C1 C2 H2 116.0 . . ?
C1 C2 C3 127.94(16) . . ?
C3 C2 H2 116.0 . . ?
N3 C3 C2 122.63(15) . . ?
N3 C3 C5 120.50(15) . . ?
C2 C3 C5 116.84(15) . . ?
C1 C4 H4A 109.5 . . ?
C1 C4 H4B 109.5 . . ?
C1 C4 H4C 109.5 . . ?
H4A C4 H4B 109.5 . . ?
H4A C4 H4C 109.5 . . ?
H4B C4 H4C 109.5 . . ?
C3 C5 H5A 109.5 . . ?
C3 C5 H5B 109.5 . . ?
C3 C5 H5C 109.5 . . ?
H5A C5 H5B 109.5 . . ?
H5A C5 H5C 109.5 . . ?
H5B C5 H5C 109.5 . . ?
C7 C6 N1 119.59(16) . . ?
C11 C6 N1 118.66(16) . . ?
C11 C6 C7 121.74(17) . . ?
C6 C7 C12 123.84(17) . . ?
C8 C7 C6 117.56(19) . . ?
C8 C7 C12 118.60(18) . . ?
C7 C8 H8 119.3 . . ?
C9 C8 C7 121.5(2) . . ?
C9 C8 H8 119.3 . . ?
C8 C9 H9 120.0 . . ?
C8 C9 C10 120.0(2) . . ?
C10 C9 H9 120.0 . . ?
C9 C10 H10 119.4 . . ?
C9 C10 C11 121.3(2) . . ?
C11 C10 H10 119.4 . . ?
C6 C11 C15 122.71(16) . . ?
C10 C11 C6 117.93(18) . . ?
C10 C11 C15 119.36(18) . . ?
C7 C12 H12 108.0 . . ?
C7 C12 C13 111.99(19) . . ?
C7 C12 C14 111.30(18) . . ?
C13 C12 H12 108.0 . . ?
C14 C12 H12 108.0 . . ?
C14 C12 C13 109.40(19) . . ?
C12 C13 H13A 109.5 . . ?
C12 C13 H13B 109.5 . . ?
C12 C13 H13C 109.5 . . ?
H13A C13 H13B 109.5 . . ?
H13A C13 H13C 109.5 . . ?
H13B C13 H13C 109.5 . . ?
C12 C14 H14A 109.5 . . ?
C12 C14 H14B 109.5 . . ?
C12 C14 H14C 109.5 . . ?
H14A C14 H14B 109.5 . . ?
H14A C14 H14C 109.5 . . ?
H14B C14 H14C 109.5 . . ?
C11 C15 H15 107.3 . . ?
C11 C15 C17 111.43(17) . . ?
C16 C15 C11 112.21(18) . . ?
C16 C15 H15 107.3 . . ?
C16 C15 C17 110.9(2) . . ?
C17 C15 H15 107.3 . . ?
C15 C16 H16A 109.5 . . ?
C15 C16 H16B 109.5 . . ?
C15 C16 H16C 109.5 . . ?
H16A C16 H16B 109.5 . . ?
H16A C16 H16C 109.5 . . ?
H16B C16 H16C 109.5 . . ?
C15 C17 H17A 109.5 . . ?
C15 C17 H17B 109.5 . . ?
C15 C17 H17C 109.5 . . ?
H17A C17 H17B 109.5 . . ?
H17A C17 H17C 109.5 . . ?
H17B C17 H17C 109.5 . . ?
C19 C18 N3 118.76(14) . . ?
C19 C18 C23 121.56(15) . . ?
C23 C18 N3 119.54(14) . . ?
C18 C19 C24 123.28(15) . . ?
C20 C19 C18 117.66(15) . . ?
C20 C19 C24 119.05(15) . . ?
C19 C20 H20 119.3 . . ?
C21 C20 C19 121.46(17) . . ?
C21 C20 H20 119.3 . . ?
C20 C21 H21 120.0 . . ?
C22 C21 C20 119.94(17) . . ?
C22 C21 H21 120.0 . . ?
C21 C22 H22 119.3 . . ?
C21 C22 C23 121.34(16) . . ?
C23 C22 H22 119.3 . . ?
C18 C23 C27 122.51(15) . . ?
C22 C23 C18 117.96(16) . . ?
C22 C23 C27 119.49(15) . . ?
C19 C24 H24 108.1 . . ?
C19 C24 C25 111.64(15) . . ?
C19 C24 C26 110.68(16) . . ?
C25 C24 H24 108.1 . . ?
C25 C24 C26 110.08(15) . . ?
C26 C24 H24 108.1 . . ?
C24 C25 H25A 109.5 . . ?
C24 C25 H25B 109.5 . . ?
C24 C25 H25C 109.5 . . ?
H25A C25 H25B 109.5 . . ?
H25A C25 H25C 109.5 . . ?
H25B C25 H25C 109.5 . . ?
C24 C26 H26A 109.5 . . ?
C24 C26 H26B 109.5 . . ?
C24 C26 H26C 109.5 . . ?
H26A C26 H26B 109.5 . . ?
H26A C26 H26C 109.5 . . ?
H26B C26 H26C 109.5 . . ?
C23 C27 H27 107.7 . . ?
C23 C27 C28 110.53(16) . . ?
C23 C27 C29 112.87(17) . . ?
C28 C27 H27 107.7 . . ?
C29 C27 H27 107.7 . . ?
C29 C27 C28 110.00(16) . . ?
C27 C28 H28A 109.5 . . ?
C27 C28 H28B 109.5 . . ?
C27 C28 H28C 109.5 . . ?
H28A C28 H28B 109.5 . . ?
H28A C28 H28C 109.5 . . ?
H28B C28 H28C 109.5 . . ?
C27 C29 H29A 109.5 . . ?
C27 C29 H29B 109.5 . . ?
C27 C29 H29C 109.5 . . ?
H29A C29 H29B 109.5 . . ?
H29A C29 H29C 109.5 . . ?
H29B C29 H29C 109.5 . . ?
Al1 C30 H30 115.7 . . ?
C31 C30 Al1 128.55(14) . . ?
C31 C30 H30 115.7 . . ?
C30 C31 H31 115.2 . . ?
C30 C31 C32 129.62(16) . . ?
C32 C31 H31 115.2 . . ?
C31 C32 H32A 107.3 . . ?
C31 C32 H32B 107.3 . . ?
C31 C32 C33 119.95(16) . . ?
H32A C32 H32B 106.9 . . ?
C33 C32 H32A 107.3 . . ?
C33 C32 H32B 107.3 . . ?
C32 C33 H33A 108.2 . . ?
C32 C33 H33B 108.2 . . ?
H33A C33 H33B 107.3 . . ?
C34 C33 C32 116.55(16) . . ?
C34 C33 H33A 108.2 . . ?
C34 C33 H33B 108.2 . . ?
O35 C34 C33 115.27(16) . . ?
O35 C34 H34A 108.5 . . ?
O35 C34 H34B 108.5 . . ?
C33 C34 H34A 108.5 . . ?
C33 C34 H34B 108.5 . . ?
H34A C34 H34B 107.5 . . ?

loop_
_geom_bond_atom_site_label_1
_geom_bond_atom_site_label_2
_geom_bond_distance
_geom_bond_site_symmetry_2
_geom_bond_publ_flag
Al1 O35 1.7112(13) . ?
Al1 N1 1.9032(14) . ?
Al1 N3 1.9100(14) . ?
Al1 C30 1.9410(17) . ?
O35 C34 1.399(2) . ?
N1 C1 1.338(2) . ?
N1 C6 1.456(2) . ?
N3 C3 1.332(2) . ?
N3 C18 1.450(2) . ?
C1 C2 1.394(2) . ?
C1 C4 1.512(2) . ?
C2 H2 0.9300 . ?
C2 C3 1.397(2) . ?
C3 C5 1.508(2) . ?
C4 H4A 0.9600 . ?
C4 H4B 0.9600 . ?
C4 H4C 0.9600 . ?
C5 H5A 0.9600 . ?
C5 H5B 0.9600 . ?
C5 H5C 0.9600 . ?
C6 C7 1.406(3) . ?
C6 C11 1.400(3) . ?
C7 C8 1.398(3) . ?
C7 C12 1.510(3) . ?
C8 H8 0.9300 . ?
C8 C9 1.375(3) . ?
C9 H9 0.9300 . ?
C9 C10 1.379(3) . ?
C10 H10 0.9300 . ?
C10 C11 1.395(3) . ?
C11 C15 1.522(3) . ?
C12 H12 0.9800 . ?
C12 C13 1.539(3) . ?
C12 C14 1.531(3) . ?
C13 H13A 0.9600 . ?
C13 H13B 0.9600 . ?
C13 H13C 0.9600 . ?
C14 H14A 0.9600 . ?
C14 H14B 0.9600 . ?
C14 H14C 0.9600 . ?
C15 H15 0.9800 . ?
C15 C16 1.515(3) . ?
C15 C17 1.527(3) . ?
C16 H16A 0.9600 . ?
C16 H16B 0.9600 . ?
C16 H16C 0.9600 . ?
C17 H17A 0.9600 . ?
C17 H17B 0.9600 . ?
C17 H17C 0.9600 . ?
C18 C19 1.404(2) . ?
C18 C23 1.405(2) . ?
C19 C20 1.395(2) . ?
C19 C24 1.523(2) . ?
C20 H20 0.9300 . ?
C20 C21 1.377(3) . ?
C21 H21 0.9300 . ?
C21 C22 1.377(3) . ?
C22 H22 0.9300 . ?
C22 C23 1.391(2) . ?
C23 C27 1.523(2) . ?
C24 H24 0.9800 . ?
C24 C25 1.528(3) . ?
C24 C26 1.529(3) . ?
C25 H25A 0.9600 . ?
C25 H25B 0.9600 . ?
C25 H25C 0.9600 . ?
C26 H26A 0.9600 . ?
C26 H26B 0.9600 . ?
C26 H26C 0.9600 . ?
C27 H27 0.9800 . ?
C27 C28 1.532(3) . ?
C27 C29 1.527(3) . ?
C28 H28A 0.9600 . ?
C28 H28B 0.9600 . ?
C28 H28C 0.9600 . ?
C29 H29A 0.9600 . ?
C29 H29B 0.9600 . ?
C29 H29C 0.9600 . ?
C30 H30 0.9300 . ?
C30 C31 1.335(3) . ?
C31 H31 0.9300 . ?
C31 C32 1.503(3) . ?
C32 H32A 0.9700 . ?
C32 H32B 0.9700 . ?
C32 C33 1.523(3) . ?
C33 H33A 0.9700 . ?
C33 H33B 0.9700 . ?
C33 C34 1.523(3) . ?
C34 H34A 0.9700 . ?
C34 H34B 0.9700 . ?

loop_
_geom_torsion_atom_site_label_1
_geom_torsion_atom_site_label_2
_geom_torsion_atom_site_label_3
_geom_torsion_atom_site_label_4
_geom_torsion
_geom_torsion_site_symmetry_1
_geom_torsion_site_symmetry_2
_geom_torsion_site_symmetry_3
_geom_torsion_site_symmetry_4
_geom_torsion_publ_flag
Al1 O35 C34 C33 -26.2(2) . . . . ?
Al1 N1 C1 C2 6.0(2) . . . . ?
Al1 N1 C1 C4 -174.98(14) . . . . ?
Al1 N1 C6 C7 93.07(17) . . . . ?
Al1 N1 C6 C11 -86.24(17) . . . . ?
Al1 N3 C3 C2 -3.9(2) . . . . ?
Al1 N3 C3 C5 178.05(12) . . . . ?
Al1 N3 C18 C19 93.55(15) . . . . ?
Al1 N3 C18 C23 -82.24(16) . . . . ?
Al1 C30 C31 C32 7.0(3) . . . . ?
N1 Al1 O35 C34 -146.83(15) . . . . ?
N1 C1 C2 C3 7.1(3) . . . . ?
N1 C6 C7 C8 178.53(16) . . . . ?
N1 C6 C7 C12 -2.1(3) . . . . ?
N1 C6 C11 C10 -178.49(15) . . . . ?
N1 C6 C11 C15 1.3(2) . . . . ?
N3 Al1 O35 C34 108.39(15) . . . . ?
N3 C18 C19 C20 -172.72(15) . . . . ?
N3 C18 C19 C24 8.5(2) . . . . ?
N3 C18 C23 C22 173.68(15) . . . . ?
N3 C18 C23 C27 -8.7(2) . . . . ?
C1 N1 C6 C7 -88.1(2) . . . . ?
C1 N1 C6 C11 92.6(2) . . . . ?
C1 C2 C3 N3 -8.2(3) . . . . ?
C1 C2 C3 C5 169.88(17) . . . . ?
C3 N3 C18 C19 -80.84(19) . . . . ?
C3 N3 C18 C23 103.37(17) . . . . ?
C4 C1 C2 C3 -171.95(17) . . . . ?
C6 N1 C1 C2 -172.75(16) . . . . ?
C6 N1 C1 C4 6.3(2) . . . . ?
C6 C7 C8 C9 0.4(3) . . . . ?
C6 C7 C12 C13 118.3(2) . . . . ?
C6 C7 C12 C14 -118.9(2) . . . . ?
C6 C11 C15 C16 130.3(2) . . . . ?
C6 C11 C15 C17 -104.7(2) . . . . ?
C7 C6 C11 C10 2.2(3) . . . . ?
C7 C6 C11 C15 -178.02(16) . . . . ?
C7 C8 C9 C10 1.3(3) . . . . ?
C8 C7 C12 C13 -62.3(2) . . . . ?
C8 C7 C12 C14 60.5(2) . . . . ?
C8 C9 C10 C11 -1.3(3) . . . . ?
C9 C10 C11 C6 -0.4(3) . . . . ?
C9 C10 C11 C15 179.80(18) . . . . ?
C10 C11 C15 C16 -50.0(2) . . . . ?
C10 C11 C15 C17 75.1(2) . . . . ?
C11 C6 C7 C8 -2.2(3) . . . . ?
C11 C6 C7 C12 177.22(17) . . . . ?
C12 C7 C8 C9 -179.07(19) . . . . ?
C18 N3 C3 C2 169.98(15) . . . . ?
C18 N3 C3 C5 -8.1(2) . . . . ?
C18 C19 C20 C21 -1.4(3) . . . . ?
C18 C19 C24 C25 -114.11(19) . . . . ?
C18 C19 C24 C26 122.90(18) . . . . ?
C18 C23 C27 C28 -97.5(2) . . . . ?
C18 C23 C27 C29 138.86(18) . . . . ?
C19 C18 C23 C22 -2.0(3) . . . . ?
C19 C18 C23 C27 175.61(16) . . . . ?
C19 C20 C21 C22 -1.1(3) . . . . ?
C20 C19 C24 C25 67.2(2) . . . . ?
C20 C19 C24 C26 -55.8(2) . . . . ?
C20 C21 C22 C23 2.1(3) . . . . ?
C21 C22 C23 C18 -0.6(3) . . . . ?
C21 C22 C23 C27 -178.29(17) . . . . ?
C22 C23 C27 C28 80.1(2) . . . . ?
C22 C23 C27 C29 -43.6(2) . . . . ?
C23 C18 C19 C20 3.0(2) . . . . ?
C23 C18 C19 C24 -175.78(16) . . . . ?
C24 C19 C20 C21 177.37(17) . . . . ?
C30 Al1 O35 C34 -21.19(17) . . . . ?
C30 C31 C32 C33 10.8(3) . . . . ?
C31 C32 C33 C34 -70.6(3) . . . . ?
C32 C33 C34 O35 85.1(2) . . . . ?

loop_
_exptl_oxdiff_crystal_face_indexfrac_h
_exptl_oxdiff_crystal_face_indexfrac_k
_exptl_oxdiff_crystal_face_indexfrac_l
_exptl_oxdiff_crystal_face_x
_exptl_oxdiff_crystal_face_y
_exptl_oxdiff_crystal_face_z
-0.9995 -0.0007 -4.9968 -0.0338 -0.1668 -0.0053
0.9995 0.0007 4.9968 0.0338 0.1668 0.0053
-4.9956 4.9931 3.9940 0.0172 -0.0071 0.4444
4.9956 -4.9931 -3.9940 -0.0172 0.0071 -0.4444
-1.9983 -0.0000 4.9947 0.1308 0.0782 0.0782
1.9983 0.0000 -4.9947 -0.1308 -0.0782 -0.0782
-2.9976 -0.0003 4.9940 0.1631 0.0486 0.1025
4.9966 1.9989 2.0022 -0.2141 0.2150 0.0100
-1.9993 -4.9948 -4.9981 0.1959 -0.2272 -0.2802
4.9959 -2.9954 -1.9953 -0.0697 0.0744 -0.3129
0.0005 4.9938 -0.9986 -0.2105 0.0033 0.2933
